data_7026304
loop_
_publ_author_name
'Feng, Xun'
'Liu, Bin'
'Wang, Li-Ya'
'Zhao, Jian-She'
'Wang, Jian Ge'
'Weng, Ng Seik'
'Shi, Xin-Ge'

_publ_section_title
;
 A series of lanthanide-organic polymers incorporating
 nitrogen-heterocyclic and aliphatic carboxylate mixed-ligands:
 structures, luminescent and magnetic properties.
;
_journal_issue 34
_journal_name_full 'Dalton transactions (Cambridge, England : 2003)'
_journal_page_first 8038
_journal_page_last 8049
_journal_paper_doi 10.1039/c0dt00333f
_journal_volume 39
_journal_year 2010
_chemical_formula_sum 'C33 H45 Ho3 N8 O24'
_chemical_formula_weight 1432.56
_chemical_name_systematic
;

?

;
_space_group_IT_number 15
_symmetry_cell_setting monoclinic
_symmetry_space_group_name_Hall '-C 2yc'
_symmetry_space_group_name_H-M 'C 1 2/c 1'
_atom_sites_solution_hydrogens geom
_atom_sites_solution_primary direct
_atom_sites_solution_secondary difmap
_audit_creation_method SHELXL-97
_cell_angle_alpha 90.00
_cell_angle_beta 94.9310(10)
_cell_angle_gamma 90.00
_cell_formula_units_Z 4
_cell_length_a 35.027(4)
_cell_length_b 9.1238(10)
_cell_length_c 13.1216(14)
_cell_measurement_reflns_used 5482
_cell_measurement_temperature 296(2)
_cell_measurement_theta_max 28.15
_cell_measurement_theta_min 2.33
_cell_volume 4177.9(8)
_computing_cell_refinement 'Bruker SMART'
_computing_data_collection 'Bruker SMART'
_computing_data_reduction 'Bruker SAINT'
_computing_molecular_graphics 'Bruker SHELXTL'
_computing_publication_material 'Bruker SHELXTL'
_computing_structure_refinement 'SHELXL-97 (Sheldrick, 1997)'
_computing_structure_solution 'SHELXS-97 (Sheldrick, 1990)'
_diffrn_ambient_temperature 296(2)
_diffrn_measured_fraction_theta_full 0.999
_diffrn_measured_fraction_theta_max 0.999
_diffrn_measurement_device_type 'CCD area detector'
_diffrn_measurement_method 'phi and omega scans'
_diffrn_radiation_monochromator graphite
_diffrn_radiation_source 'fine-focus sealed tube'
_diffrn_radiation_type MoK\a
_diffrn_radiation_wavelength 0.71073
_diffrn_reflns_av_R_equivalents 0.0391
_diffrn_reflns_av_sigmaI/netI 0.0348
_diffrn_reflns_limit_h_max 40
_diffrn_reflns_limit_h_min -42
_diffrn_reflns_limit_k_max 11
_diffrn_reflns_limit_k_min -10
_diffrn_reflns_limit_l_max 15
_diffrn_reflns_limit_l_min -15
_diffrn_reflns_number 15141
_diffrn_reflns_theta_full 25.50
_diffrn_reflns_theta_max 25.50
_diffrn_reflns_theta_min 2.33
_diffrn_standards_decay_% 0
_diffrn_standards_interval_count 0
_diffrn_standards_interval_time 0
_diffrn_standards_number 0
_exptl_absorpt_coefficient_mu 5.730
_exptl_absorpt_correction_T_max 0.4090
_exptl_absorpt_correction_T_min 0.2390
_exptl_absorpt_correction_type multi-scan
_exptl_absorpt_process_details sadabs
_exptl_crystal_colour colourless
_exptl_crystal_density_diffrn 2.278
_exptl_crystal_density_method 'not measured'
_exptl_crystal_description block
_exptl_crystal_F_000 2768
_exptl_crystal_size_max 0.35
_exptl_crystal_size_mid 0.25
_exptl_crystal_size_min 0.19
_refine_diff_density_max 1.340
_refine_diff_density_min -1.745
_refine_diff_density_rms 0.145
_refine_ls_extinction_method none
_refine_ls_goodness_of_fit_ref 1.032
_refine_ls_hydrogen_treatment constr
_refine_ls_matrix_type full
_refine_ls_number_parameters 327
_refine_ls_number_reflns 3872
_refine_ls_number_restraints 64
_refine_ls_restrained_S_all 1.033
_refine_ls_R_factor_all 0.0373
_refine_ls_R_factor_gt 0.0290
_refine_ls_shift/su_max 0.003
_refine_ls_shift/su_mean 0.000
_refine_ls_structure_factor_coef Fsqd
_refine_ls_weighting_details 'calc w=1/[\s^2^(Fo^2^)+(0.0375P)^2^+14.4904P] where P=(Fo^2^+2Fc^2^)/3'
_refine_ls_weighting_scheme calc
_refine_ls_wR_factor_gt 0.0671
_refine_ls_wR_factor_ref 0.0707
_reflns_number_gt 3366
_reflns_number_total 3872
_reflns_threshold_expression >2sigma(I)
_cod_data_source_file c0dt00333f.txt
_cod_data_source_block 5ho
_cod_depositor_comments
;
The following automatic conversions were performed:

'_symmetry_cell_setting' value 'Monoclinic' changed to 'monoclinic'
according to /home/saulius/struct/CIF-dictionaries/cif_core.dic
dictionary named 'cif_core.dic' version 2.4.2 from 2011-04-26.

Automatic conversion script
Id: cif_fix_values 1891 2012-01-12 08:04:46Z andrius 
;
_cod_original_sg_symbol_H-M C2/c
_cod_database_code 7026304

loop_
_symmetry_equiv_pos_as_xyz
'x, y, z'
'-x, y, -z+1/2'
'x+1/2, y+1/2, z'
'-x+1/2, y+1/2, -z+1/2'
'-x, -y, -z'
'x, -y, z-1/2'
'-x+1/2, -y+1/2, -z'
'x+1/2, -y+1/2, z-1/2'

loop_
_atom_site_label
_atom_site_type_symbol
_atom_site_fract_x
_atom_site_fract_y
_atom_site_fract_z
_atom_site_U_iso_or_equiv
_atom_site_adp_type
_atom_site_occupancy
_atom_site_symmetry_multiplicity
_atom_site_calc_flag
_atom_site_refinement_flags
_atom_site_disorder_group
C17 C 0.0000 0.5000 0.5000 0.0397(2) Uani 0.426(7) 2 d SPDU 1
H17A H 0.0064 0.4042 0.5244 0.048 Uiso 0.213(3) 1 d PR 1
O9 O -0.0080(2) 0.5679(7) 0.5741(4) 0.0393(2) Uani 0.426(7) 1 d PDU 1
C17' C 0.0000 0.5000 0.5000 0.0397(2) Uani 0.574(7) 2 d SPDU 2
H17B H -0.0064 0.5958 0.4756 0.048 Uiso 0.287(3) 1 d PR 2
O9' O -0.00402(15) 0.5052(7) 0.5860(3) 0.0392(2) Uani 0.574(7) 1 d PDU 2
Ho1 Ho 0.108693(5) 0.069471(17) 0.629837(12) 0.01782(4) Uani 1 1 d . .
Ho2 Ho 0.0000 0.62029(3) 0.7500 0.02021(6) Uani 1 2 d S .
O1 O 0.09907(7) -0.0422(3) 0.78540(18) 0.0230(6) Uani 1 1 d . .
O2 O 0.10633(8) -0.0691(3) 0.95298(19) 0.0265(7) Uani 1 1 d . .
O3 O 0.16888(7) 0.0011(3) 1.09895(19) 0.0269(7) Uani 1 1 d . .
O4 O 0.22243(8) 0.1317(3) 1.0870(2) 0.0370(8) Uani 1 1 d . .
O5 O 0.07068(8) 0.2311(3) 0.72264(19) 0.0278(7) Uani 1 1 d . .
O6 O 0.04591(8) 0.4462(3) 0.7584(2) 0.0352(7) Uani 1 1 d . .
O7 O 0.04863(8) 0.7328(3) 0.6620(2) 0.0307(7) Uani 1 1 d . .
O8 O 0.09792(7) 0.8220(3) 0.58616(19) 0.0258(7) Uani 1 1 d . .
O10 O 0.04281(9) 0.0480(3) 0.5672(3) 0.0523(10) Uani 1 1 d . .
H1W H 0.0317 -0.0337 0.5696 0.078 Uiso 1 1 d R .
H2W H 0.0207 0.0770 0.5802 0.078 Uiso 1 1 d R .
O11 O -0.03353(9) 0.8049(3) 0.6519(2) 0.0454(9) Uani 1 1 d . .
H3W H -0.0397 0.8164 0.5891 0.068 Uiso 1 1 d R .
H4W H -0.0510 0.8525 0.6780 0.068 Uiso 1 1 d R .
O12 O -0.02447(10) 0.1718(5) 0.6066(3) 0.0760(13) Uani 1 1 d . .
H5W H -0.0188 0.2608 0.6006 0.114 Uiso 1 1 d R .
H6W H -0.0342 0.1811 0.6628 0.114 Uiso 1 1 d R .
N1 N 0.15304(9) 0.1646(3) 0.7808(2) 0.0237(8) Uani 1 1 d . .
N2 N 0.19956(9) 0.2282(3) 0.8960(2) 0.0279(8) Uani 1 1 d . .
H2 H 0.2198 0.2711 0.9229 0.033 Uiso 1 1 calc R .
N3 N 0.11159(9) 0.3359(3) 0.5766(2) 0.0228(8) Uani 1 1 d . .
N4 N 0.11776(9) 0.5582(3) 0.5171(2) 0.0264(8) Uani 1 1 d . .
H4 H 0.1256 0.6295 0.4815 0.032 Uiso 1 1 calc R .
C1 C 0.14818(10) 0.0932(4) 0.8732(3) 0.0213(9) Uani 1 1 d . .
C2 C 0.17734(10) 0.1315(4) 0.9453(3) 0.0216(9) Uani 1 1 d . .
C3 C 0.18446(11) 0.2450(4) 0.7986(3) 0.0255(9) Uani 1 1 d . .
C4 C 0.11585(10) -0.0109(4) 0.8725(2) 0.0183(8) Uani 1 1 d . .
C5 C 0.19051(11) 0.0850(4) 1.0528(3) 0.0253(10) Uani 1 1 d . .
C6 C 0.20211(12) 0.3448(5) 0.7268(3) 0.0334(11) Uani 1 1 d . .
H6A H 0.2139 0.4259 0.7655 0.040 Uiso 1 1 calc R .
H6B H 0.1820 0.3849 0.6795 0.040 Uiso 1 1 calc R .
C7 C 0.23144(15) 0.2759(5) 0.6666(4) 0.0538(14) Uani 1 1 d . .
H7A H 0.2190 0.2088 0.6169 0.065 Uiso 1 1 calc R .
H7B H 0.2492 0.2199 0.7120 0.065 Uiso 1 1 calc R .
C8 C 0.25356(15) 0.3916(6) 0.6109(4) 0.0632(17) Uani 1 1 d . .
H8A H 0.2358 0.4528 0.5706 0.095 Uiso 1 1 calc R .
H8B H 0.2703 0.3440 0.5671 0.095 Uiso 1 1 calc R .
H8C H 0.2684 0.4507 0.6602 0.095 Uiso 1 1 calc R .
C9 C 0.08801(11) 0.4300(4) 0.6257(3) 0.0202(9) Uani 1 1 d . .
C10 C 0.09169(11) 0.5704(4) 0.5899(3) 0.0214(9) Uani 1 1 d . .
C11 C 0.12905(11) 0.4166(4) 0.5104(3) 0.0232(9) Uani 1 1 d . .
C12 C 0.06655(11) 0.3668(4) 0.7076(3) 0.0224(9) Uani 1 1 d . .
C13 C 0.07780(11) 0.7186(4) 0.6156(3) 0.0236(9) Uani 1 1 d . .
C14 C 0.15698(12) 0.3649(4) 0.4394(3) 0.0289(10) Uani 1 1 d . .
H14A H 0.1637 0.2637 0.4553 0.035 Uiso 1 1 calc R .
H14B H 0.1802 0.4231 0.4496 0.035 Uiso 1 1 calc R .
C15 C 0.14118(13) 0.3756(5) 0.3276(3) 0.0334(11) Uani 1 1 d . .
H15A H 0.1161 0.3299 0.3193 0.040 Uiso 1 1 calc R .
H15B H 0.1382 0.4780 0.3086 0.040 Uiso 1 1 calc R .
C16 C 0.16740(13) 0.3015(5) 0.2573(3) 0.0365(11) Uani 1 1 d . .
H16A H 0.1929 0.3398 0.2702 0.055 Uiso 1 1 calc R .
H16B H 0.1583 0.3199 0.1874 0.055 Uiso 1 1 calc R .
H16C H 0.1677 0.1978 0.2698 0.055 Uiso 1 1 calc R .

loop_
_atom_site_aniso_label
_atom_site_aniso_U_11
_atom_site_aniso_U_22
_atom_site_aniso_U_33
_atom_site_aniso_U_23
_atom_site_aniso_U_13
_atom_site_aniso_U_12
C17 0.0397(4) 0.0402(4) 0.0391(4) -0.0006(4) 0.0038(4) 0.0001(4)
O9 0.0395(4) 0.0399(4) 0.0387(4) -0.0004(4) 0.0039(4) 0.0001(4)
C17' 0.0397(4) 0.0403(4) 0.0391(4) -0.0006(4) 0.0038(4) 0.0001(4)
O9' 0.0394(4) 0.0398(4) 0.0386(4) -0.0004(4) 0.0040(4) 0.0000(4)
Ho1 0.02421(9) 0.01194(8) 0.01741(8) 0.00093(6) 0.00231(7) 0.00088(6)
Ho2 0.02363(12) 0.01464(11) 0.02275(12) 0.000 0.00426(10) 0.000
O1 0.0331(14) 0.0179(12) 0.0174(12) -0.0002(10) -0.0024(11) -0.0062(11)
O2 0.0351(15) 0.0201(13) 0.0244(13) 0.0010(10) 0.0026(12) -0.0058(11)
O3 0.0255(13) 0.0307(14) 0.0250(13) 0.0069(12) 0.0059(11) 0.0006(12)
O4 0.0288(15) 0.0499(18) 0.0308(15) 0.0026(13) -0.0055(13) -0.0158(14)
O5 0.0377(15) 0.0151(13) 0.0325(14) 0.0020(11) 0.0149(12) 0.0065(12)
O6 0.0481(17) 0.0275(15) 0.0333(15) 0.0052(12) 0.0224(13) 0.0136(13)
O7 0.0330(15) 0.0141(13) 0.0472(16) -0.0030(12) 0.0161(13) -0.0032(12)
O8 0.0324(14) 0.0139(12) 0.0321(14) -0.0031(11) 0.0087(12) -0.0022(11)
O10 0.0257(16) 0.0407(18) 0.090(2) -0.0270(17) 0.0005(17) 0.0020(14)
O11 0.0499(18) 0.0525(19) 0.0351(16) 0.0155(14) 0.0121(14) 0.0280(15)
O12 0.057(2) 0.087(3) 0.085(3) -0.037(2) 0.015(2) 0.012(2)
N1 0.0275(17) 0.0207(16) 0.0236(15) 0.0020(13) 0.0059(13) -0.0018(14)
N2 0.0324(18) 0.0267(17) 0.0243(16) -0.0011(13) 0.0015(14) -0.0077(15)
N3 0.0276(17) 0.0171(15) 0.0239(15) -0.0030(12) 0.0033(13) 0.0015(13)
N4 0.0379(19) 0.0163(16) 0.0267(16) 0.0009(12) 0.0119(15) -0.0025(14)
C1 0.0250(19) 0.0198(18) 0.0189(17) 0.0014(14) 0.0015(15) 0.0051(15)
C2 0.0225(19) 0.0166(18) 0.0265(18) 0.0009(15) 0.0055(16) -0.0024(15)
C3 0.0259(19) 0.0226(19) 0.0279(19) 0.0020(16) 0.0009(16) 0.0008(17)
C4 0.0236(19) 0.0127(17) 0.0183(17) 0.0002(14) 0.0003(15) 0.0011(15)
C5 0.028(2) 0.026(2) 0.0224(19) -0.0033(15) 0.0038(16) 0.0012(17)
C6 0.032(2) 0.032(2) 0.035(2) 0.0119(18) 0.0006(19) -0.0032(19)
C7 0.064(3) 0.037(3) 0.065(3) 0.003(2) 0.033(3) -0.002(2)
C8 0.054(3) 0.072(4) 0.067(3) 0.012(3) 0.024(3) -0.017(3)
C9 0.0238(19) 0.0154(17) 0.0214(18) -0.0044(14) 0.0023(15) 0.0005(15)
C10 0.0263(19) 0.0157(18) 0.0227(18) -0.0032(14) 0.0050(16) 0.0011(15)
C11 0.027(2) 0.0175(18) 0.0255(19) 0.0020(15) 0.0037(16) 0.0011(16)
C12 0.0244(19) 0.0199(19) 0.0232(18) 0.0017(15) 0.0035(16) 0.0017(15)
C13 0.030(2) 0.0149(18) 0.0261(19) -0.0022(14) 0.0009(17) -0.0028(16)
C14 0.038(2) 0.0192(19) 0.031(2) -0.0014(16) 0.0109(18) -0.0028(17)
C15 0.041(2) 0.031(2) 0.028(2) -0.0003(17) 0.0077(19) 0.0039(19)
C16 0.037(2) 0.037(2) 0.036(2) -0.0048(19) 0.008(2) 0.002(2)

loop_
_atom_type_symbol
_atom_type_description
_atom_type_scat_dispersion_real
_atom_type_scat_dispersion_imag
_atom_type_scat_source
C C 0.0033 0.0016 'International Tables Vol C Tables 4.2.6.8 and 6.1.1.4'
H H 0.0000 0.0000 'International Tables Vol C Tables 4.2.6.8 and 6.1.1.4'
N N 0.0061 0.0033 'International Tables Vol C Tables 4.2.6.8 and 6.1.1.4'
O O 0.0106 0.0060 'International Tables Vol C Tables 4.2.6.8 and 6.1.1.4'
Ho Ho -0.2175 4.6783 'International Tables Vol C Tables 4.2.6.8 and 6.1.1.4'

loop_
_geom_angle_atom_site_label_1
_geom_angle_atom_site_label_2
_geom_angle_atom_site_label_3
_geom_angle
_geom_angle_site_symmetry_1
_geom_angle_site_symmetry_3
O9 C17 O9 180.0(3) . 5_566
O9 C17 H17A 105.3 . .
O9 C17 H17A 74.7 5_566 .
O9 C17 H17B 74.7 . .
O9 C17 H17B 105.3 5_566 .
H17A C17 H17B 180.0 . .
C17 O9 Ho2 151.6(5) . .
C17 O9 H17B 43.8 . .
Ho2 O9 H17B 155.3 . .
O9' C17' O9' 180.000(1) . 5_566
O9' C17' H17A 75.6 . .
O9' C17' H17A 104.4 5_566 .
O9' C17' H17B 104.4 . .
O9' C17' H17B 75.6 5_566 .
H17A C17' H17B 180.0 . .
C17' O9' Ho2 154.1(4) . .
C17' O9' H17A 45.2 . .
Ho2 O9' H17A 151.1 . .
O3 Ho1 O2 76.97(9) 6 6
O3 Ho1 O1 103.79(9) 6 .
O2 Ho1 O1 151.83(8) 6 .
O3 Ho1 O8 79.43(9) 6 1_545
O2 Ho1 O8 76.30(9) 6 1_545
O1 Ho1 O8 76.21(8) . 1_545
O3 Ho1 O5 146.24(9) 6 .
O2 Ho1 O5 122.57(9) 6 .
O1 Ho1 O5 72.23(9) . .
O8 Ho1 O5 129.20(9) 1_545 .
O3 Ho1 O10 142.95(10) 6 .
O2 Ho1 O10 72.85(11) 6 .
O1 Ho1 O10 93.28(11) . .
O8 Ho1 O10 73.00(10) 1_545 .
O5 Ho1 O10 70.24(10) . .
O3 Ho1 N3 99.36(10) 6 .
O2 Ho1 N3 73.96(9) 6 .
O1 Ho1 N3 132.29(9) . .
O8 Ho1 N3 149.68(9) 1_545 .
O5 Ho1 N3 65.52(9) . .
O10 Ho1 N3 92.53(10) . .
O3 Ho1 N1 73.97(9) 6 .
O2 Ho1 N1 137.96(10) 6 .
O1 Ho1 N1 66.10(9) . .
O8 Ho1 N1 126.00(9) 1_545 .
O5 Ho1 N1 73.99(9) . .
O10 Ho1 N1 142.85(11) . .
N3 Ho1 N1 81.49(9) . .
O6 Ho2 O6 90.49(15) 2_556 .
O6 Ho2 O9 77.55(19) 2_556 .
O6 Ho2 O9 85.95(18) . .
O6 Ho2 O9 85.95(18) 2_556 2_556
O6 Ho2 O9 77.55(19) . 2_556
O9 Ho2 O9 156.5(3) . 2_556
O6 Ho2 O11 147.68(10) 2_556 2_556
O6 Ho2 O11 98.98(11) . 2_556
O9 Ho2 O11 133.61(19) . 2_556
O9 Ho2 O11 66.38(18) 2_556 2_556
O6 Ho2 O11 98.98(11) 2_556 .
O6 Ho2 O11 147.68(10) . .
O9 Ho2 O11 66.38(18) . .
O9 Ho2 O11 133.61(19) 2_556 .
O11 Ho2 O11 89.37(15) 2_556 .
O6 Ho2 O7 77.87(9) 2_556 2_556
O6 Ho2 O7 145.03(9) . 2_556
O9 Ho2 O7 122.40(18) . 2_556
O9 Ho2 O7 68.90(18) 2_556 2_556
O11 Ho2 O7 76.78(10) 2_556 2_556
O11 Ho2 O7 67.26(10) . 2_556
O6 Ho2 O7 145.03(9) 2_556 .
O6 Ho2 O7 77.87(9) . .
O9 Ho2 O7 68.90(19) . .
O9 Ho2 O7 122.40(18) 2_556 .
O11 Ho2 O7 67.26(10) 2_556 .
O11 Ho2 O7 76.78(10) . .
O7 Ho2 O7 128.73(12) 2_556 .
O6 Ho2 O9' 73.79(15) 2_556 2_556
O6 Ho2 O9' 70.10(15) . 2_556
O9 Ho2 O9' 142.0(2) . 2_556
O9 Ho2 O9' 14.69(19) 2_556 2_556
O11 Ho2 O9' 80.51(16) 2_556 2_556
O11 Ho2 O9' 142.21(15) . 2_556
O7 Ho2 O9' 74.98(15) 2_556 2_556
O7 Ho2 O9' 129.78(14) . 2_556
O6 Ho2 O9' 70.10(15) 2_556 .
O6 Ho2 O9' 73.79(15) . .
O9 Ho2 O9' 14.69(19) . .
O9 Ho2 O9' 142.0(2) 2_556 .
O11 Ho2 O9' 142.21(15) 2_556 .
O11 Ho2 O9' 80.51(15) . .
O7 Ho2 O9' 129.78(14) 2_556 .
O7 Ho2 O9' 74.98(15) . .
O9' Ho2 O9' 127.8(3) 2_556 .
C4 O1 Ho1 126.7(2) . .
C4 O2 Ho1 148.9(2) . 6_556
C5 O3 Ho1 149.1(2) . 6_556
C12 O5 Ho1 126.0(2) . .
C12 O6 Ho2 145.2(2) . .
C13 O7 Ho2 148.2(2) . .
C13 O8 Ho1 136.7(2) . 1_565
Ho1 O10 O12 137.05(16) . .
Ho1 O10 H1W 119.8 . .
O12 O10 H1W 87.0 . .
Ho1 O10 H2W 140.9 . .
O12 O10 H2W 6.5 . .
H1W O10 H2W 80.5 . .
Ho2 O11 H3W 134.0 . .
Ho2 O11 H4W 119.1 . .
H3W O11 H4W 101.5 . .
O10 O12 H5W 99.7 . .
O10 O12 H6W 129.5 . .
H5W O12 H6W 95.8 . .
C3 N1 C1 105.4(3) . .
C3 N1 Ho1 139.7(2) . .
C1 N1 Ho1 113.6(2) . .
C3 N2 C2 109.1(3) . .
C3 N2 H2 125.4 . .
C2 N2 H2 125.4 . .
C11 N3 C9 106.7(3) . .
C11 N3 Ho1 138.1(2) . .
C9 N3 Ho1 115.2(2) . .
C11 N4 C10 109.6(3) . .
C11 N4 H4 125.2 . .
C10 N4 H4 125.2 . .
C2 C1 N1 109.8(3) . .
C2 C1 C4 133.6(3) . .
N1 C1 C4 116.4(3) . .
N2 C2 C1 104.8(3) . .
N2 C2 C5 118.8(3) . .
C1 C2 C5 136.2(3) . .
N1 C3 N2 110.8(3) . .
N1 C3 C6 127.8(3) . .
N2 C3 C6 121.4(3) . .
O2 C4 O1 121.8(3) . .
O2 C4 C1 121.8(3) . .
O1 C4 C1 116.4(3) . .
O4 C5 O3 126.2(3) . .
O4 C5 C2 115.8(3) . .
O3 C5 C2 118.1(3) . .
C3 C6 C7 115.0(4) . .
C3 C6 H6A 108.5 . .
C7 C6 H6A 108.5 . .
C3 C6 H6B 108.5 . .
C7 C6 H6B 108.5 . .
H6A C6 H6B 107.5 . .
C6 C7 C8 111.3(4) . .
C6 C7 H7A 109.4 . .
C8 C7 H7A 109.4 . .
C6 C7 H7B 109.4 . .
C8 C7 H7B 109.4 . .
H7A C7 H7B 108.0 . .
C7 C8 H8A 109.5 . .
C7 C8 H8B 109.5 . .
H8A C8 H8B 109.5 . .
C7 C8 H8C 109.5 . .
H8A C8 H8C 109.5 . .
H8B C8 H8C 109.5 . .
C10 C9 N3 109.9(3) . .
C10 C9 C12 132.8(3) . .
N3 C9 C12 117.1(3) . .
C9 C10 N4 104.4(3) . .
C9 C10 C13 136.7(4) . .
N4 C10 C13 118.7(3) . .
N3 C11 N4 109.5(3) . .
N3 C11 C14 126.8(3) . .
N4 C11 C14 123.7(3) . .
O6 C12 O5 123.2(3) . .
O6 C12 C9 120.8(3) . .
O5 C12 C9 116.0(3) . .
O7 C13 O8 125.4(3) . .
O7 C13 C10 120.4(3) . .
O8 C13 C10 114.2(3) . .
C11 C14 C15 112.3(3) . .
C11 C14 H14A 109.2 . .
C15 C14 H14A 109.2 . .
C11 C14 H14B 109.2 . .
C15 C14 H14B 109.2 . .
H14A C14 H14B 107.9 . .
C16 C15 C14 111.6(3) . .
C16 C15 H15A 109.3 . .
C14 C15 H15A 109.3 . .
C16 C15 H15B 109.3 . .
C14 C15 H15B 109.3 . .
H15A C15 H15B 108.0 . .
C15 C16 H16A 109.5 . .
C15 C16 H16B 109.5 . .
H16A C16 H16B 109.5 . .
C15 C16 H16C 109.5 . .
H16A C16 H16C 109.5 . .
H16B C16 H16C 109.5 . .

loop_
_geom_bond_atom_site_label_1
_geom_bond_atom_site_label_2
_geom_bond_distance
_geom_bond_site_symmetry_2
C17 O9 1.206(6) .
C17 O9 1.206(6) 5_566
C17 H17A 0.9509 .
C17 H17B 0.9508 .
O9 Ho2 2.350(6) .
C17' O9' 1.151(4) .
C17' O9' 1.151(4) 5_566
C17' H17A 0.9509 .
C17' H17B 0.9508 .
O9' Ho2 2.387(5) .
O9' H17A 1.2981 .
Ho1 O3 2.274(3) 6
Ho1 O2 2.315(3) 6
Ho1 O1 2.332(2) .
Ho1 O8 2.352(2) 1_545
Ho1 O5 2.390(3) .
Ho1 O10 2.390(3) .
Ho1 N3 2.534(3) .
Ho1 N1 2.561(3) .
Ho2 O6 2.256(3) 2_556
Ho2 O6 2.256(3) .
Ho2 O9 2.350(6) 2_556
Ho2 O11 2.369(3) 2_556
Ho2 O11 2.369(3) .
Ho2 O7 2.372(3) 2_556
Ho2 O7 2.372(3) .
Ho2 O9' 2.387(5) 2_556
O1 C4 1.272(4) .
O2 C4 1.252(4) .
O2 Ho1 2.315(3) 6_556
O3 C5 1.267(5) .
O3 Ho1 2.274(3) 6_556
O4 C5 1.244(5) .
O5 C12 1.259(4) .
O6 C12 1.255(5) .
O7 C13 1.240(5) .
O8 C13 1.258(4) .
O8 Ho1 2.352(2) 1_565
O10 O12 2.703(5) .
O10 H1W 0.8432 .
O10 H2W 0.8479 .
O11 H3W 0.8410 .
O11 H4W 0.8458 .
O12 H5W 0.8420 .
O12 H6W 0.8427 .
N1 C3 1.327(5) .
N1 C1 1.400(5) .
N2 C3 1.349(5) .
N2 C2 1.375(5) .
N2 H2 0.8600 .
N3 C11 1.327(5) .
N3 C9 1.388(5) .
N4 C11 1.356(5) .
N4 C10 1.381(5) .
N4 H4 0.8600 .
C1 C2 1.377(5) .
C1 C4 1.477(5) .
C2 C5 1.506(5) .
C3 C6 1.483(5) .
C6 C7 1.488(6) .
C6 H6A 0.9700 .
C6 H6B 0.9700 .
C7 C8 1.532(7) .
C7 H7A 0.9700 .
C7 H7B 0.9700 .
C8 H8A 0.9600 .
C8 H8B 0.9600 .
C8 H8C 0.9600 .
C9 C10 1.375(5) .
C9 C12 1.481(5) .
C10 C13 1.486(5) .
C11 C14 1.485(5) .
C14 C15 1.526(5) .
C14 H14A 0.9700 .
C14 H14B 0.9700 .
C15 C16 1.516(6) .
C15 H15A 0.9700 .
C15 H15B 0.9700 .
C16 H16A 0.9600 .
C16 H16B 0.9600 .
C16 H16C 0.9600 .

loop_
_geom_hbond_atom_site_label_D
_geom_hbond_atom_site_label_H
_geom_hbond_atom_site_label_A
_geom_hbond_distance_DH
_geom_hbond_distance_HA
_geom_hbond_distance_DA
_geom_hbond_angle_DHA
_geom_hbond_site_symmetry_A
O10 H1W O7 0.84 2.50 3.133(4) 132.8 1_545
O10 H2W O12 0.85 1.86 2.703(5) 170.5 .
O11 H3W O10 0.84 2.39 3.165(5) 153.6 5_566
O11 H3W O2 0.84 2.57 3.019(4) 114.4 2_566
O11 H4W O1 0.85 2.03 2.867(4) 168.8 2_566
O11 H3W O2 0.84 2.57 3.019(4) 114.4 2_566
O12 H5W O9' 0.84 2.30 3.142(7) 179.1 .
O12 H6W O5 0.84 2.10 2.925(5) 164.4 2_556
N2 H2 O4 0.86 2.22 3.007(4) 151.8 7_557

loop_
_geom_torsion_atom_site_label_1
_geom_torsion_atom_site_label_2
_geom_torsion_atom_site_label_3
_geom_torsion_atom_site_label_4
_geom_torsion
_geom_torsion_site_symmetry_1
_geom_torsion_site_symmetry_4
O9 C17 O9 Ho2 -62.2(11) 5_566 .
O9' C17' O9' Ho2 66(2) 5_566 .
C17 O9 Ho2 O6 -90.3(10) . 2_556
C17 O9 Ho2 O6 1.1(10) . .
C17 O9 Ho2 O9 -44.0(10) . 2_556
C17 O9 Ho2 O11 99.6(10) . 2_556
C17 O9 Ho2 O11 164.0(11) . .
C17 O9 Ho2 O7 -157.1(9) . 2_556
C17 O9 Ho2 O7 79.6(10) . .
C17 O9 Ho2 O9' -48.7(13) . 2_556
C17 O9 Ho2 O9' -32.5(7) . .
C17' O9' Ho2 O6 156.3(9) . 2_556
C17' O9' Ho2 O6 -107.1(9) . .
C17' O9' Ho2 O9 37.8(9) . .
C17' O9' Ho2 O9 -149.6(8) . 2_556
C17' O9' Ho2 O11 -23.4(11) . 2_556
C17' O9' Ho2 O11 53.1(9) . .
C17' O9' Ho2 O7 102.6(9) . 2_556
C17' O9' Ho2 O7 -25.7(9) . .
C17' O9' Ho2 O9' -154.7(9) . 2_556
O3 Ho1 O1 C4 68.7(3) 6 .
O2 Ho1 O1 C4 156.8(3) 6 .
O8 Ho1 O1 C4 144.0(3) 1_545 .
O5 Ho1 O1 C4 -76.4(3) . .
O10 Ho1 O1 C4 -144.4(3) . .
N3 Ho1 O1 C4 -48.0(3) . .
N1 Ho1 O1 C4 3.5(3) . .
O3 Ho1 O5 C12 71.4(3) 6 .
O2 Ho1 O5 C12 -46.9(3) 6 .
O1 Ho1 O5 C12 159.8(3) . .
O8 Ho1 O5 C12 -146.0(3) 1_545 .
O10 Ho1 O5 C12 -99.9(3) . .
N3 Ho1 O5 C12 2.5(3) . .
N1 Ho1 O5 C12 90.3(3) . .
O6 Ho2 O6 C12 90.1(5) 2_556 .
O9 Ho2 O6 C12 12.6(5) . .
O9 Ho2 O6 C12 175.9(5) 2_556 .
O11 Ho2 O6 C12 -120.9(5) 2_556 .
O11 Ho2 O6 C12 -17.7(6) . .
O7 Ho2 O6 C12 159.4(4) 2_556 .
O7 Ho2 O6 C12 -56.6(4) . .
O9' Ho2 O6 C12 162.7(5) 2_556 .
O9' Ho2 O6 C12 21.0(5) . .
O6 Ho2 O7 C13 -53.3(5) 2_556 .
O6 Ho2 O7 C13 19.7(5) . .
O9 Ho2 O7 C13 -70.6(5) . .
O9 Ho2 O7 C13 86.3(5) 2_556 .
O11 Ho2 O7 C13 125.0(5) 2_556 .
O11 Ho2 O7 C13 -140.0(5) . .
O7 Ho2 O7 C13 174.2(5) 2_556 .
O9' Ho2 O7 C13 70.6(5) 2_556 .
O9' Ho2 O7 C13 -56.5(5) . .
O3 Ho1 O10 O12 -170.8(2) 6 .
O2 Ho1 O10 O12 -133.9(3) 6 .
O1 Ho1 O10 O12 71.0(2) . .
O8 Ho1 O10 O12 145.6(3) 1_545 .
O5 Ho1 O10 O12 1.3(2) . .
N3 Ho1 O10 O12 -61.6(3) . .
N1 Ho1 O10 O12 17.7(3) . .
O3 Ho1 N1 C3 53.5(4) 6 .
O2 Ho1 N1 C3 5.5(5) 6 .
O1 Ho1 N1 C3 167.0(4) . .
O8 Ho1 N1 C3 117.1(4) 1_545 .
O5 Ho1 N1 C3 -115.7(4) . .
O10 Ho1 N1 C3 -131.7(4) . .
N3 Ho1 N1 C3 -48.8(4) . .
O3 Ho1 N1 C1 -111.1(2) 6 .
O2 Ho1 N1 C1 -159.1(2) 6 .
O1 Ho1 N1 C1 2.4(2) . .
O8 Ho1 N1 C1 -47.5(3) 1_545 .
O5 Ho1 N1 C1 79.7(2) . .
O10 Ho1 N1 C1 63.6(3) . .
N3 Ho1 N1 C1 146.5(3) . .
O3 Ho1 N3 C11 30.6(4) 6 .
O2 Ho1 N3 C11 -42.8(4) 6 .
O1 Ho1 N3 C11 149.1(3) . .
O8 Ho1 N3 C11 -54.5(4) 1_545 .
O5 Ho1 N3 C11 178.9(4) . .
O10 Ho1 N3 C11 -114.2(4) . .
N1 Ho1 N3 C11 102.7(4) . .
O3 Ho1 N3 C9 -151.8(2) 6 .
O2 Ho1 N3 C9 134.8(3) 6 .
O1 Ho1 N3 C9 -33.3(3) . .
O8 Ho1 N3 C9 123.2(2) 1_545 .
O5 Ho1 N3 C9 -3.5(2) . .
O10 Ho1 N3 C9 63.4(2) . .
N1 Ho1 N3 C9 -79.7(2) . .
C3 N1 C1 C2 -0.5(4) . .
Ho1 N1 C1 C2 169.2(2) . .
C3 N1 C1 C4 -176.9(3) . .
Ho1 N1 C1 C4 -7.1(4) . .
C3 N2 C2 C1 -0.7(4) . .
C3 N2 C2 C5 174.7(3) . .
N1 C1 C2 N2 0.8(4) . .
C4 C1 C2 N2 176.2(4) . .
N1 C1 C2 C5 -173.4(4) . .
C4 C1 C2 C5 2.1(8) . .
C1 N1 C3 N2 0.1(4) . .
Ho1 N1 C3 N2 -165.3(3) . .
C1 N1 C3 C6 -178.7(4) . .
Ho1 N1 C3 C6 15.9(7) . .
C2 N2 C3 N1 0.4(4) . .
C2 N2 C3 C6 179.2(3) . .
Ho1 O2 C4 O1 -164.8(3) 6_556 .
Ho1 O2 C4 C1 17.7(7) 6_556 .
Ho1 O1 C4 O2 173.9(2) . .
Ho1 O1 C4 C1 -8.6(4) . .
C2 C1 C4 O2 12.5(6) . .
N1 C1 C4 O2 -172.3(3) . .
C2 C1 C4 O1 -165.1(4) . .
N1 C1 C4 O1 10.1(5) . .
Ho1 O3 C5 O4 146.2(4) 6_556 .
Ho1 O3 C5 C2 -35.2(7) 6_556 .
N2 C2 C5 O4 -4.4(5) . .
C1 C2 C5 O4 169.1(4) . .
N2 C2 C5 O3 176.8(3) . .
C1 C2 C5 O3 -9.6(7) . .
N1 C3 C6 C7 -91.2(5) . .
N2 C3 C6 C7 90.2(5) . .
C3 C6 C7 C8 -168.8(4) . .
C11 N3 C9 C10 -1.0(4) . .
Ho1 N3 C9 C10 -179.3(2) . .
C11 N3 C9 C12 -177.2(3) . .
Ho1 N3 C9 C12 4.5(4) . .
N3 C9 C10 N4 0.7(4) . .
C12 C9 C10 N4 176.1(4) . .
N3 C9 C10 C13 -173.4(4) . .
C12 C9 C10 C13 2.0(8) . .
C11 N4 C10 C9 -0.1(4) . .
C11 N4 C10 C13 175.3(3) . .
C9 N3 C11 N4 0.9(4) . .
Ho1 N3 C11 N4 178.6(2) . .
C9 N3 C11 C14 -179.6(4) . .
Ho1 N3 C11 C14 -1.8(6) . .
C10 N4 C11 N3 -0.5(4) . .
C10 N4 C11 C14 180.0(3) . .
Ho2 O6 C12 O5 -132.3(4) . .
Ho2 O6 C12 C9 48.2(6) . .
Ho1 O5 C12 O6 179.4(3) . .
Ho1 O5 C12 C9 -1.1(5) . .
C10 C9 C12 O6 1.8(6) . .
N3 C9 C12 O6 177.0(3) . .
C10 C9 C12 O5 -177.6(4) . .
N3 C9 C12 O5 -2.5(5) . .
Ho2 O7 C13 O8 -173.2(3) . .
Ho2 O7 C13 C10 7.1(7) . .
Ho1 O8 C13 O7 21.8(6) 1_565 .
Ho1 O8 C13 C10 -158.5(2) 1_565 .
C9 C10 C13 O7 -22.8(7) . .
N4 C10 C13 O7 163.7(3) . .
C9 C10 C13 O8 157.4(4) . .
N4 C10 C13 O8 -16.1(5) . .
N3 C11 C14 C15 112.9(4) . .
N4 C11 C14 C15 -67.6(5) . .
C11 C14 C15 C16 -171.3(3) . .
